data_1554466
loop_
_publ_author_name
'Beltran, Fr\'ed\'eric'
'Andna, Lucile'
'Miesch, Laurence'

_publ_section_title
;
 Spirocyclization of keto-ynesulfonamides promoted by quaternary ammonium
 salts
;
_journal_issue 3
_journal_name_full 'Organic Chemistry Frontiers'
_journal_page_first 373
_journal_paper_doi 10.1039/C8QO00937F
_journal_volume 6
_journal_year 2019
_chemical_formula_moiety 'C25 H29 N O3 S'
_chemical_formula_sum 'C25 H29 N O3 S'
_chemical_formula_weight 423.55
_space_group_crystal_system monoclinic
_space_group_IT_number 14
_space_group_name_Hall '-P 2yn'
_space_group_name_H-M_alt 'P 1 21/n 1'
_atom_sites_solution_hydrogens geom
_audit_creation_method SHELXL-2014/6
_audit_update_record
;
2018-05-22 deposited with the CCDC.
2018-12-14 downloaded from the CCDC.
;
_cell_angle_alpha 90
_cell_angle_beta 107.8930(10)
_cell_angle_gamma 90
_cell_formula_units_Z 4
_cell_length_a 8.6751(5)
_cell_length_b 21.9074(13)
_cell_length_c 12.3550(5)
_cell_measurement_reflns_used 40000
_cell_measurement_temperature 173(2)
_cell_measurement_theta_max 25.
_cell_measurement_theta_min 2.5
_cell_volume 2234.5(2)
_computing_cell_refinement 'Bruker SAINT'
_computing_data_collection 'Bruker APEX2'
_computing_data_reduction 'Bruker SAINT'
_computing_molecular_graphics 'Bruker SHELXTL'
_computing_publication_material 'Bruker SHELXTL'
_computing_structure_refinement 'SHELXL-2014 (Sheldrick 2014)'
_computing_structure_solution 'SHELXS-97 (Sheldrick 2008)'
_diffrn_ambient_temperature 173(2)
_diffrn_measured_fraction_theta_full 0.995
_diffrn_measured_fraction_theta_max 0.974
_diffrn_measurement_device_type 'Bruker APEX-II CCD'
_diffrn_measurement_method '\f and \w scans'
_diffrn_radiation_type MoK\a
_diffrn_radiation_wavelength 0.71073
_diffrn_reflns_av_R_equivalents 0.0515
_diffrn_reflns_av_unetI/netI 0.0331
_diffrn_reflns_Laue_measured_fraction_full 0.995
_diffrn_reflns_Laue_measured_fraction_max 0.974
_diffrn_reflns_limit_h_max 12
_diffrn_reflns_limit_h_min -11
_diffrn_reflns_limit_k_max 30
_diffrn_reflns_limit_k_min -30
_diffrn_reflns_limit_l_max 14
_diffrn_reflns_limit_l_min -17
_diffrn_reflns_number 42885
_diffrn_reflns_point_group_measured_fraction_full 0.995
_diffrn_reflns_point_group_measured_fraction_max 0.974
_diffrn_reflns_theta_full 25.242
_diffrn_reflns_theta_max 30.104
_diffrn_reflns_theta_min 1.859
_exptl_absorpt_coefficient_mu 0.171
_exptl_absorpt_correction_T_max 0.985
_exptl_absorpt_correction_T_min 0.971
_exptl_absorpt_correction_type multi-scan
_exptl_absorpt_process_details sadabs
_exptl_crystal_colour colorless
_exptl_crystal_density_diffrn 1.259
_exptl_crystal_density_meas ?
_exptl_crystal_description prism
_exptl_crystal_F_000 904
_exptl_crystal_size_max 0.120
_exptl_crystal_size_mid 0.100
_exptl_crystal_size_min 0.100
_refine_diff_density_max 0.475
_refine_diff_density_min -0.578
_refine_diff_density_rms 0.059
_refine_ls_extinction_method none
_refine_ls_goodness_of_fit_ref 1.012
_refine_ls_hydrogen_treatment constr
_refine_ls_matrix_type full
_refine_ls_number_parameters 274
_refine_ls_number_reflns 6408
_refine_ls_number_restraints 0
_refine_ls_restrained_S_all 1.012
_refine_ls_R_factor_all 0.0905
_refine_ls_R_factor_gt 0.0654
_refine_ls_shift/su_max 0.001
_refine_ls_shift/su_mean 0.000
_refine_ls_structure_factor_coef Fsqd
_refine_ls_weighting_details 'w=1/[\s^2^(Fo^2^)+(0.0688P)^2^+1.7386P] where P=(Fo^2^+2Fc^2^)/3'
_refine_ls_weighting_scheme calc
_refine_ls_wR_factor_gt 0.1575
_refine_ls_wR_factor_ref 0.1784
_reflns_Friedel_coverage 0.000
_reflns_number_gt 4676
_reflns_number_total 6408
_reflns_threshold_expression 'I > 2\s(I)'
_cod_data_source_file c8qo00937f3.cif
_cod_data_source_block e4386b_a
_cod_depositor_comments
;
The following automatic conversions were performed:

data item '_exptl_crystal_density_meas' value 'none' was changed to
'?' -- the value is perceived as not measured.

Automatic conversion script
Id: cif_fix_values 6909 2019-04-08 15:41:33Z antanas 
;
_cod_original_sg_symbol_H-M 'P 21/n'
_cod_database_code 1554466
_shelx_space_group_comment
;
The symmetry employed for this shelxl refinement is uniquely defined
by the following loop, which should always be used as a source of
symmetry information in preference to the above space-group names.
They are only intended as comments.
;
_shelx_estimated_absorpt_t_min 0.980
_shelx_estimated_absorpt_t_max 0.983
_shelxl_version_number 2014/6

loop_
_space_group_symop_operation_xyz
'x, y, z'
'-x+1/2, y+1/2, -z+1/2'
'-x, -y, -z'
'x-1/2, -y-1/2, z-1/2'

loop_
_atom_site_label
_atom_site_type_symbol
_atom_site_fract_x
_atom_site_fract_y
_atom_site_fract_z
_atom_site_U_iso_or_equiv
_atom_site_adp_type
_atom_site_occupancy
_atom_site_site_symmetry_order
_atom_site_calc_flag
_atom_site_refinement_flags_posn
_atom_site_refinement_flags_adp
S1 S 0.49068(7) 0.51139(2) 0.79572(5) 0.04771(17) Uani 1 1 d . .
O1 O 0.64689(19) 0.53968(7) 0.83829(15) 0.0520(4) Uani 1 1 d . .
O2 O 0.4775(3) 0.44668(7) 0.80502(18) 0.0708(6) Uani 1 1 d . .
C1 C 0.4080(3) 0.53216(9) 0.6524(2) 0.0437(5) Uani 1 1 d . .
C2 C 0.4639(3) 0.58074(14) 0.6095(3) 0.0801(10) Uani 1 1 d . .
H2 H 0.5495 0.6047 0.6568 0.096 Uiso 1 1 calc R U
C3 C 0.3962(4) 0.59560(15) 0.4960(3) 0.0913(12) Uani 1 1 d . .
H3 H 0.4376 0.6298 0.4667 0.110 Uiso 1 1 calc R U
C4 C 0.2723(3) 0.56306(12) 0.4246(2) 0.0550(6) Uani 1 1 d . .
C5 C 0.2181(6) 0.5154(2) 0.4702(3) 0.1128(17) Uani 1 1 d . .
H5 H 0.1316 0.4916 0.4232 0.135 Uiso 1 1 calc R U
C6 C 0.2831(6) 0.49970(18) 0.5822(3) 0.1186(18) Uani 1 1 d . .
H6 H 0.2406 0.4657 0.6114 0.142 Uiso 1 1 calc R U
C7 C 0.2004(4) 0.58043(17) 0.3021(2) 0.0778(9) Uani 1 1 d . .
H7A H 0.1784 0.5435 0.2551 0.117 Uiso 1 1 calc R U
H7B H 0.2767 0.6064 0.2789 0.117 Uiso 1 1 calc R U
H7C H 0.0990 0.6027 0.2920 0.117 Uiso 1 1 calc R U
N1 N 0.3734(2) 0.54001(7) 0.86514(16) 0.0422(4) Uani 1 1 d . .
C8 C 0.3383(2) 0.60377(8) 0.86714(16) 0.0347(4) Uani 1 1 d . .
C9 C 0.1739(2) 0.61043(7) 0.88690(14) 0.0289(3) Uani 1 1 d . .
C10 C 0.1432(2) 0.54491(8) 0.92489(17) 0.0374(4) Uani 1 1 d . .
H10A H 0.1841 0.5412 1.0087 0.045 Uiso 1 1 calc R U
H10B H 0.0260 0.5353 0.8991 0.045 Uiso 1 1 calc R U
C11 C 0.2338(3) 0.50261(9) 0.8701(2) 0.0466(5) Uani 1 1 d . .
H11A H 0.2700 0.4655 0.9167 0.056 Uiso 1 1 calc R U
H11B H 0.1660 0.4904 0.7930 0.056 Uiso 1 1 calc R U
C12 C 0.0417(2) 0.62139(9) 0.77370(16) 0.0401(4) Uani 1 1 d . .
O3 O 0.0551(3) 0.59890(8) 0.68710(13) 0.0676(5) Uani 1 1 d . .
C13 C -0.1075(3) 0.65579(14) 0.7753(2) 0.0618(7) Uani 1 1 d . .
H13A H -0.1865 0.6263 0.7883 0.074 Uiso 1 1 calc R U
H13B H -0.1569 0.6743 0.6994 0.074 Uiso 1 1 calc R U
C14 C -0.0798(3) 0.70576(12) 0.8642(2) 0.0597(7) Uani 1 1 d . .
H14A H -0.0194 0.7396 0.8428 0.072 Uiso 1 1 calc R U
H14B H -0.1859 0.7219 0.8653 0.072 Uiso 1 1 calc R U
C15 C 0.0138(3) 0.68346(10) 0.9823(2) 0.0451(5) Uani 1 1 d . .
C16 C 0.1776(2) 0.65860(8) 0.97824(15) 0.0341(4) Uani 1 1 d . .
H16A H 0.2345 0.6407 1.0535 0.041 Uiso 1 1 calc R U
H16B H 0.2434 0.6935 0.9669 0.041 Uiso 1 1 calc R U
C17 C 0.4395(3) 0.64795(9) 0.8576(2) 0.0528(6) Uani 1 1 d . .
H17 H 0.5446 0.6359 0.8574 0.063 Uiso 1 1 calc R U
C18 C 0.4018(3) 0.71400(9) 0.8474(2) 0.0529(6) Uani 1 1 d . .
C19 C 0.4973(4) 0.75501(11) 0.9262(3) 0.0707(8) Uani 1 1 d . .
H19 H 0.5899 0.7408 0.9843 0.085 Uiso 1 1 calc R U
C20 C 0.4573(5) 0.81651(13) 0.9198(4) 0.0938(12) Uani 1 1 d . .
H20 H 0.5204 0.8442 0.9748 0.113 Uiso 1 1 calc R U
C21 C 0.3259(5) 0.83727(13) 0.8336(4) 0.0988(14) Uani 1 1 d . .
H21 H 0.2984 0.8794 0.8298 0.119 Uiso 1 1 calc R U
C22 C 0.2349(4) 0.79819(13) 0.7536(3) 0.0787(10) Uani 1 1 d . .
H22 H 0.1454 0.8131 0.6938 0.094 Uiso 1 1 calc R U
C23 C 0.2733(3) 0.73635(11) 0.7598(3) 0.0616(7) Uani 1 1 d . .
H23 H 0.2106 0.7092 0.7034 0.074 Uiso 1 1 calc R U
C24 C -0.0843(3) 0.63624(12) 1.0253(2) 0.0543(6) Uani 1 1 d . .
H24A H -0.1842 0.6551 1.0304 0.082 Uiso 1 1 calc R U
H24B H -0.0199 0.6217 1.1006 0.082 Uiso 1 1 calc R U
H24C H -0.1115 0.6018 0.9723 0.082 Uiso 1 1 calc R U
C25 C 0.0490(4) 0.73769(12) 1.0654(3) 0.0781(9) Uani 1 1 d . .
H25A H 0.1103 0.7689 1.0391 0.117 Uiso 1 1 calc R U
H25B H 0.1127 0.7236 1.1413 0.117 Uiso 1 1 calc R U
H25C H -0.0534 0.7551 1.0688 0.117 Uiso 1 1 calc R U

loop_
_atom_site_aniso_label
_atom_site_aniso_U_11
_atom_site_aniso_U_22
_atom_site_aniso_U_33
_atom_site_aniso_U_23
_atom_site_aniso_U_13
_atom_site_aniso_U_12
S1 0.0624(4) 0.0253(2) 0.0647(4) 0.0086(2) 0.0331(3) 0.0108(2)
O1 0.0460(8) 0.0493(9) 0.0641(10) 0.0143(7) 0.0219(8) 0.0168(7)
O2 0.1102(16) 0.0243(7) 0.0978(14) 0.0124(8) 0.0616(13) 0.0164(8)
C1 0.0516(12) 0.0289(9) 0.0571(12) -0.0046(8) 0.0263(10) 0.0009(8)
C2 0.0591(16) 0.0790(19) 0.0766(19) 0.0351(15) -0.0170(14) -0.0339(14)
C3 0.088(2) 0.077(2) 0.079(2) 0.0354(16) -0.0183(17) -0.0339(17)
C4 0.0471(12) 0.0613(14) 0.0555(13) -0.0148(11) 0.0144(10) 0.0098(10)
C5 0.152(4) 0.138(3) 0.0569(18) -0.047(2) 0.044(2) -0.098(3)
C6 0.202(5) 0.104(3) 0.0609(18) -0.0375(18) 0.057(2) -0.112(3)
C7 0.0663(18) 0.104(2) 0.0567(16) -0.0159(16) 0.0097(13) 0.0202(16)
N1 0.0536(10) 0.0225(7) 0.0585(11) 0.0046(7) 0.0289(9) 0.0011(6)
C8 0.0389(9) 0.0238(8) 0.0441(10) 0.0043(7) 0.0170(8) 0.0012(7)
C9 0.0285(8) 0.0276(7) 0.0288(8) 0.0034(6) 0.0059(6) -0.0031(6)
C10 0.0417(10) 0.0316(9) 0.0394(10) 0.0067(7) 0.0132(8) -0.0078(7)
C11 0.0616(13) 0.0264(9) 0.0570(13) 0.0030(8) 0.0258(11) -0.0092(8)
C12 0.0432(10) 0.0407(10) 0.0296(9) 0.0067(7) 0.0011(7) -0.0146(8)
O3 0.0976(14) 0.0601(11) 0.0335(8) -0.0069(7) 0.0030(8) -0.0165(10)
C13 0.0323(10) 0.0899(19) 0.0527(13) 0.0360(13) -0.0024(9) -0.0002(11)
C14 0.0446(12) 0.0610(14) 0.0811(18) 0.0342(13) 0.0309(12) 0.0199(11)
C15 0.0476(11) 0.0404(10) 0.0574(13) 0.0069(9) 0.0310(10) 0.0038(9)
C16 0.0352(9) 0.0338(9) 0.0324(9) -0.0004(7) 0.0093(7) -0.0034(7)
C17 0.0463(11) 0.0260(9) 0.1003(19) 0.0078(10) 0.0436(13) 0.0042(8)
C18 0.0531(12) 0.0262(9) 0.0985(19) 0.0087(10) 0.0513(13) 0.0010(8)
C19 0.0676(16) 0.0341(11) 0.125(3) -0.0003(13) 0.0506(17) -0.0115(11)
C20 0.115(3) 0.0311(12) 0.155(4) -0.0104(17) 0.070(3) -0.0173(16)
C21 0.132(3) 0.0268(12) 0.169(4) 0.0138(18) 0.093(3) 0.0101(16)
C22 0.089(2) 0.0471(14) 0.125(3) 0.0340(16) 0.069(2) 0.0222(14)
C23 0.0711(16) 0.0383(11) 0.094(2) 0.0184(12) 0.0528(16) 0.0059(11)
C24 0.0547(13) 0.0582(14) 0.0627(14) 0.0140(11) 0.0366(12) 0.0020(11)
C25 0.108(2) 0.0485(14) 0.106(2) -0.0132(15) 0.075(2) -0.0024(15)

loop_
_atom_type_symbol
_atom_type_description
_atom_type_scat_dispersion_real
_atom_type_scat_dispersion_imag
_atom_type_scat_source
C C 0.0033 0.0016 'International Tables Vol C Tables 4.2.6.8 and 6.1.1.4'
H H 0.0000 0.0000 'International Tables Vol C Tables 4.2.6.8 and 6.1.1.4'
N N 0.0061 0.0033 'International Tables Vol C Tables 4.2.6.8 and 6.1.1.4'
O O 0.0106 0.0060 'International Tables Vol C Tables 4.2.6.8 and 6.1.1.4'
S S 0.1246 0.1234 'International Tables Vol C Tables 4.2.6.8 and 6.1.1.4'

loop_
_geom_angle_atom_site_label_1
_geom_angle_atom_site_label_2
_geom_angle_atom_site_label_3
_geom_angle
O2 S1 O1 119.26(12)
O2 S1 N1 104.98(10)
O1 S1 N1 108.09(10)
O2 S1 C1 108.68(12)
O1 S1 C1 107.77(10)
N1 S1 C1 107.53(10)
C2 C1 C6 118.4(3)
C2 C1 S1 121.21(19)
C6 C1 S1 120.4(2)
C1 C2 C3 119.6(3)
C1 C2 H2 120.2
C3 C2 H2 120.2
C4 C3 C2 122.6(3)
C4 C3 H3 118.7
C2 C3 H3 118.7
C5 C4 C3 116.4(3)
C5 C4 C7 122.1(3)
C3 C4 C7 121.5(3)
C4 C5 C6 122.2(3)
C4 C5 H5 118.9
C6 C5 H5 118.9
C1 C6 C5 120.9(3)
C1 C6 H6 119.6
C5 C6 H6 119.6
C4 C7 H7A 109.5
C4 C7 H7B 109.5
H7A C7 H7B 109.5
C4 C7 H7C 109.5
H7A C7 H7C 109.5
H7B C7 H7C 109.5
C8 N1 C11 111.03(16)
C8 N1 S1 123.38(13)
C11 N1 S1 117.16(14)
C17 C8 N1 123.83(18)
C17 C8 C9 128.06(17)
N1 C8 C9 108.06(15)
C8 C9 C12 110.10(15)
C8 C9 C16 111.91(14)
C12 C9 C16 113.80(15)
C8 C9 C10 102.39(14)
C12 C9 C10 105.68(14)
C16 C9 C10 112.21(15)
C11 C10 C9 105.73(15)
C11 C10 H10A 110.6
C9 C10 H10A 110.6
C11 C10 H10B 110.6
C9 C10 H10B 110.6
H10A C10 H10B 108.7
N1 C11 C10 102.99(15)
N1 C11 H11A 111.2
C10 C11 H11A 111.2
N1 C11 H11B 111.2
C10 C11 H11B 111.2
H11A C11 H11B 109.1
O3 C12 C13 122.0(2)
O3 C12 C9 119.5(2)
C13 C12 C9 118.26(18)
C12 C13 C14 115.21(18)
C12 C13 H13A 108.5
C14 C13 H13A 108.5
C12 C13 H13B 108.5
C14 C13 H13B 108.5
H13A C13 H13B 107.5
C15 C14 C13 112.52(19)
C15 C14 H14A 109.1
C13 C14 H14A 109.1
C15 C14 H14B 109.1
C13 C14 H14B 109.1
H14A C14 H14B 107.8
C14 C15 C24 111.1(2)
C14 C15 C16 108.09(17)
C24 C15 C16 112.90(17)
C14 C15 C25 109.4(2)
C24 C15 C25 107.9(2)
C16 C15 C25 107.4(2)
C15 C16 C9 117.12(16)
C15 C16 H16A 108.0
C9 C16 H16A 108.0
C15 C16 H16B 108.0
C9 C16 H16B 108.0
H16A C16 H16B 107.3
C8 C17 C18 125.60(19)
C8 C17 H17 117.2
C18 C17 H17 117.2
C23 C18 C19 118.8(2)
C23 C18 C17 121.1(2)
C19 C18 C17 120.1(3)
C20 C19 C18 120.1(3)
C20 C19 H19 120.0
C18 C19 H19 120.0
C21 C20 C19 119.9(3)
C21 C20 H20 120.1
C19 C20 H20 120.1
C22 C21 C20 120.8(3)
C22 C21 H21 119.6
C20 C21 H21 119.6
C21 C22 C23 119.8(3)
C21 C22 H22 120.1
C23 C22 H22 120.1
C18 C23 C22 120.6(3)
C18 C23 H23 119.7
C22 C23 H23 119.7
C15 C24 H24A 109.5
C15 C24 H24B 109.5
H24A C24 H24B 109.5
C15 C24 H24C 109.5
H24A C24 H24C 109.5
H24B C24 H24C 109.5
C15 C25 H25A 109.5
C15 C25 H25B 109.5
H25A C25 H25B 109.5
C15 C25 H25C 109.5
H25A C25 H25C 109.5
H25B C25 H25C 109.5

loop_
_geom_bond_atom_site_label_1
_geom_bond_atom_site_label_2
_geom_bond_distance
S1 O2 1.4297(16)
S1 O1 1.4349(18)
S1 N1 1.6435(18)
S1 C1 1.755(2)
C1 C2 1.344(3)
C1 C6 1.362(4)
C2 C3 1.382(4)
C2 H2 0.9500
C3 C4 1.363(4)
C3 H3 0.9500
C4 C5 1.339(4)
C4 C7 1.499(4)
C5 C6 1.367(5)
C5 H5 0.9500
C6 H6 0.9500
C7 H7A 0.9800
C7 H7B 0.9800
C7 H7C 0.9800
N1 C8 1.431(2)
N1 C11 1.479(3)
C8 C17 1.336(3)
C8 C9 1.526(3)
C9 C12 1.531(2)
C9 C16 1.538(2)
C9 C10 1.558(2)
C10 C11 1.503(3)
C10 H10A 0.9900
C10 H10B 0.9900
C11 H11A 0.9900
C11 H11B 0.9900
C12 O3 1.216(3)
C12 C13 1.503(3)
C13 C14 1.517(4)
C13 H13A 0.9900
C13 H13B 0.9900
C14 C15 1.516(3)
C14 H14A 0.9900
C14 H14B 0.9900
C15 C24 1.535(3)
C15 C16 1.536(3)
C15 C25 1.539(4)
C16 H16A 0.9900
C16 H16B 0.9900
C17 C18 1.480(3)
C17 H17 0.9500
C18 C23 1.383(4)
C18 C19 1.394(4)
C19 C20 1.387(4)
C19 H19 0.9500
C20 C21 1.377(6)
C20 H20 0.9500
C21 C22 1.361(5)
C21 H21 0.9500
C22 C23 1.391(3)
C22 H22 0.9500
C23 H23 0.9500
C24 H24A 0.9800
C24 H24B 0.9800
C24 H24C 0.9800
C25 H25A 0.9800
C25 H25B 0.9800
C25 H25C 0.9800
